data_1543334
loop_
_publ_author_name
'Morcillo, Sara P.'
'Miguel, Delia'
'\'Alvarez de Cienfuegos, Luis'
'Justicia, Jos\'e'
'Abbate, Sergio'
'Castiglioni, Ettore'
'Bour, Christophe'
'Ribagorda, Mar\'ia'
'C\'ardenas, Diego J.'
'Paredes, Jos\'e Manuel'
'Crovetto, Luis'
'Choquesillo-Lazarte, Duane'
'Mota, Antonio J.'
'Carre\~no, M. Carmen'
'Longhi, Giovanna'
'Cuerva, Juan M.'

_publ_section_title
;
 Stapled helical o-OPE foldamers as new circularly polarized luminescence
 emitters based on carbophilic interactions with Ag(i)-sensitivity
;
_journal_issue 9
_journal_name_full 'Chem. Sci.'
_journal_page_first 5663
_journal_paper_doi 10.1039/C6SC01808D
_journal_volume 7
_journal_year 2016
_chemical_absolute_configuration ad
_chemical_formula_moiety 'C54 H48 O10, 2(C5 H9 O)'
_chemical_formula_sum 'C64 H66 O12'
_chemical_formula_weight 1027.16
_chemical_name_systematic
;
 ?
;
_space_group_crystal_system monoclinic
_space_group_IT_number 4
_space_group_name_Hall 'P 2yb'
_space_group_name_H-M_alt 'P 1 21 1'
_symmetry_space_group_name_Hall 'P 2yb'
_symmetry_space_group_name_H-M 'P 1 21 1'
_atom_sites_solution_hydrogens geom
_audit_creation_date 2014-10-20
_audit_creation_method
;
Olex2 1.2
(compiled 2014.09.19 svn.r3010 for OlexSys, GUI svn.r4874)
;
_audit_update_record
;
2015-12-17 deposited with the CCDC.
2016-05-17 downloaded from the CCDC.
;
_cell_angle_alpha 90
_cell_angle_beta 96.299(2)
_cell_angle_gamma 90
_cell_formula_units_Z 2
_cell_length_a 13.2027(5)
_cell_length_b 11.5719(5)
_cell_length_c 18.2672(8)
_cell_measurement_reflns_used 9906
_cell_measurement_temperature 100(2)
_cell_measurement_theta_max 66.653
_cell_measurement_theta_min 3.933
_cell_volume 2774.0(2)
_computing_cell_refinement 'Bruker Apex2, 2014'
_computing_data_collection 'Bruker Apex2, 2014'
_computing_data_reduction 'SAINT v8.34A (Bruker, 2013)'
_computing_molecular_graphics 'Olex2 (Dolomanov et al., 2009)'
_computing_publication_material 'Olex2 (Dolomanov et al., 2009)'
_computing_structure_refinement 'XL (Sheldrick, 2008)'
_diffrn_ambient_temperature 100.0
_diffrn_measured_fraction_theta_full 0.977
_diffrn_measured_fraction_theta_max 0.995
_diffrn_measurement_device_type 'Bruker D8 Venture'
_diffrn_measurement_method '\f and \w scans'
_diffrn_radiation_monochromator multilayer
_diffrn_radiation_type CuK\a
_diffrn_radiation_wavelength 1.54178
_diffrn_reflns_av_R_equivalents 0.0360
_diffrn_reflns_av_unetI/netI 0.0325
_diffrn_reflns_Laue_measured_fraction_full 0.977
_diffrn_reflns_Laue_measured_fraction_max 0.995
_diffrn_reflns_limit_h_max 15
_diffrn_reflns_limit_h_min -15
_diffrn_reflns_limit_k_max 13
_diffrn_reflns_limit_k_min -13
_diffrn_reflns_limit_l_max 21
_diffrn_reflns_limit_l_min -21
_diffrn_reflns_number 43250
_diffrn_reflns_point_group_measured_fraction_full 0.966
_diffrn_reflns_point_group_measured_fraction_max 0.983
_diffrn_reflns_theta_full 67.679
_diffrn_reflns_theta_max 66.726
_diffrn_reflns_theta_min 3.368
_diffrn_source 'high brilliance microfocus sealed tube'
_diffrn_standards_number 0
_exptl_absorpt_coefficient_mu 0.681
_exptl_absorpt_correction_T_max 0.7528
_exptl_absorpt_correction_T_min 0.6711
_exptl_absorpt_correction_type multi-scan
_exptl_absorpt_process_details
;
SADABS-2014/3 (Bruker,2014) was used for absorption correction.
wR2(int) was 0.1171 before and 0.0685 after correction.
The Ratio of minimum to maximum transmission is 0.8915.
The \l/2 correction factor is Not present.
;
_exptl_crystal_colour colourless
_exptl_crystal_density_diffrn 1.230
_exptl_crystal_description block
_exptl_crystal_F_000 1092
_exptl_crystal_recrystallization_method 'Re-crystallisation from solvent: tetrahydropyran'
_exptl_crystal_size_max 0.1
_exptl_crystal_size_mid 0.08
_exptl_crystal_size_min 0.08
_refine_diff_density_max 0.320
_refine_diff_density_min -0.295
_refine_diff_density_rms 0.039
_refine_ls_abs_structure_details
;
 Flack x determined using 3802 quotients [(I+)-(I-)]/[(I+)+(I-)]
 (Parsons, Flack and Wagner, Acta Cryst. B69 (2013) 249-259).
;
_refine_ls_abs_structure_Flack -0.03(5)
_refine_ls_extinction_coef 0.0057(4)
_refine_ls_extinction_expression Fc^*^=kFc[1+0.001xFc^2^\l^3^/sin(2\q)]^-1/4^
_refine_ls_extinction_method SHELXL
_refine_ls_goodness_of_fit_ref 1.055
_refine_ls_hydrogen_treatment constr
_refine_ls_matrix_type full
_refine_ls_number_parameters 692
_refine_ls_number_reflns 9663
_refine_ls_number_restraints 1
_refine_ls_restrained_S_all 1.055
_refine_ls_R_factor_all 0.0412
_refine_ls_R_factor_gt 0.0358
_refine_ls_shift/su_max 0.000
_refine_ls_shift/su_mean 0.000
_refine_ls_structure_factor_coef Fsqd
_refine_ls_weighting_details 'w=1/[\s^2^(Fo^2^)+(0.0476P)^2^+0.6742P] where P=(Fo^2^+2Fc^2^)/3'
_refine_ls_weighting_scheme calc
_refine_ls_wR_factor_gt 0.0873
_refine_ls_wR_factor_ref 0.0915
_reflns_Friedel_coverage 0.874
_reflns_Friedel_fraction_full 0.952
_reflns_Friedel_fraction_max 0.970
_reflns_number_gt 8869
_reflns_number_total 9663
_reflns_threshold_expression 'I > 2\s(I)'
_cod_data_source_file c6sc01808d2.cif
_cod_data_source_block sp228_1
_cod_depositor_comments 'Adding full bibliography for 1543334.cif.'
_cod_database_code 1543334
_shelxl_version_number 2014-3
_shelx_space_group_comment
;
The symmetry employed for this shelxl refinement is uniquely defined
by the following loop, which should always be used as a source of
symmetry information in preference to the above space-group names.
They are only intended as comments.
;
_shelx_estimated_absorpt_t_max 0.948
_shelx_estimated_absorpt_t_min 0.935
_olex2_refinement_description
;
1. Fixed Uiso
 At 1.2 times of:
  All C(H) groups, All C(H,H) groups
 At 1.5 times of:
  All C(H,H,H) groups
2.a Ternary CH refined with riding coordinates:
 C35(H35), C51(H51)
2.b Secondary CH2 refined with riding coordinates:
 C1(H1A,H1B), C34(H34A,H34B), C45(H45A,H45B), C46(H46A,H46B), C60(H60A,H60B),
 C61(H61A,H61B), C01W(H01A,H01B), C68(H68A,H68B), C69(H69A,H69B), C70(H70A,
 H70B), C73(H73A,H73B), C74(H74A,H74B), C75(H75A,H75B), C76(H76A,H76B)
2.c Aromatic/amide H refined with riding coordinates:
 C4(H4), C5(H5), C6(H6), C8(H8), C12(H12), C13(H13), C14(H14), C15(H15),
 C20(H20), C21(H21), C22(H22), C23(H23), C28(H28), C29(H29), C30(H30), C32(H32),
  C67(H67), C72(H72)
2.d Idealised Me refined as rotating group:
 C44(H44A,H44B,H44C), C48(H48A,H48B,H48C), C49(H49A,H49B,H49C), C59(H59A,H59B,
 H59C), C63(H63A,H63B,H63C), C64(H64A,H64B,H64C)
;
_olex2_submission_special_instructions 'No special instructions were received'

loop_
_space_group_symop_operation_xyz
'x, y, z'
'-x, y+1/2, -z'

loop_
_atom_site_label
_atom_site_type_symbol
_atom_site_fract_x
_atom_site_fract_y
_atom_site_fract_z
_atom_site_U_iso_or_equiv
_atom_site_adp_type
_atom_site_occupancy
_atom_site_site_symmetry_order
_atom_site_calc_flag
_atom_site_refinement_flags_posn
C1 C 0.3728(2) 0.0396(2) 0.67678(15) 0.0208(6) Uani 1 1 d .
H1A H 0.3411 0.0168 0.7213 0.025 Uiso 1 1 calc R
H1B H 0.4201 -0.0223 0.6650 0.025 Uiso 1 1 calc R
C3 C 0.49641(19) 0.1573(2) 0.74946(14) 0.0211(5) Uani 1 1 d .
C4 C 0.5246(2) 0.0701(2) 0.79947(16) 0.0263(6) Uani 1 1 d .
H4 H 0.4972 -0.0056 0.7926 0.032 Uiso 1 1 calc R
C5 C 0.5943(2) 0.0964(3) 0.86038(17) 0.0346(7) Uani 1 1 d .
H5 H 0.6134 0.0378 0.8956 0.042 Uiso 1 1 calc R
C6 C 0.6361(2) 0.2053(3) 0.87064(17) 0.0329(7) Uani 1 1 d .
H6 H 0.6837 0.2211 0.9123 0.039 Uiso 1 1 calc R
C7 C 0.6077(2) 0.2921(2) 0.81907(15) 0.0245(6) Uani 1 1 d .
C8 C 0.5382(2) 0.2667(2) 0.75859(15) 0.0225(6) Uani 1 1 d .
H8 H 0.5192 0.3250 0.7231 0.027 Uiso 1 1 calc R
C9 C 0.6446(2) 0.4081(3) 0.82803(15) 0.0257(6) Uani 1 1 d .
C10 C 0.6698(2) 0.5077(3) 0.83435(15) 0.0255(6) Uani 1 1 d .
C11 C 0.6998(2) 0.6248(2) 0.85130(16) 0.0242(6) Uani 1 1 d .
C12 C 0.7059(2) 0.7084(3) 0.79689(16) 0.0304(6) Uani 1 1 d .
H12 H 0.6894 0.6886 0.7465 0.036 Uiso 1 1 calc R
C13 C 0.7359(3) 0.8199(3) 0.81600(18) 0.0362(7) Uani 1 1 d .
H13 H 0.7386 0.8765 0.7786 0.043 Uiso 1 1 calc R
C14 C 0.7622(2) 0.8500(3) 0.88902(18) 0.0343(7) Uani 1 1 d .
H14 H 0.7855 0.9259 0.9015 0.041 Uiso 1 1 calc R
C15 C 0.7543(2) 0.7692(3) 0.94342(17) 0.0300(6) Uani 1 1 d .
H15 H 0.7714 0.7903 0.9935 0.036 Uiso 1 1 calc R
C16 C 0.7215(2) 0.6567(3) 0.92615(15) 0.0247(6) Uani 1 1 d .
C17 C 0.7031(2) 0.5754(3) 0.98171(15) 0.0258(6) Uani 1 1 d .
C18 C 0.6799(2) 0.5042(3) 1.02522(15) 0.0260(6) Uani 1 1 d .
C19 C 0.6527(2) 0.4214(2) 1.07787(15) 0.0238(6) Uani 1 1 d .
C20 C 0.7167(2) 0.4050(3) 1.14340(15) 0.0262(6) Uani 1 1 d .
H20 H 0.7785 0.4474 1.1520 0.031 Uiso 1 1 calc R
C21 C 0.6904(2) 0.3271(2) 1.19583(15) 0.0264(6) Uani 1 1 d .
H21 H 0.7343 0.3161 1.2400 0.032 Uiso 1 1 calc R
C22 C 0.6000(2) 0.2653(3) 1.18395(16) 0.0278(6) Uani 1 1 d .
H22 H 0.5815 0.2135 1.2206 0.033 Uiso 1 1 calc R
C23 C 0.5367(2) 0.2789(2) 1.11870(15) 0.0259(6) Uani 1 1 d .
H23 H 0.4756 0.2351 1.1105 0.031 Uiso 1 1 calc R
C24 C 0.5618(2) 0.3566(2) 1.06497(14) 0.0226(6) Uani 1 1 d .
C25 C 0.4938(2) 0.3686(2) 0.99863(15) 0.0253(6) Uani 1 1 d .
C26 C 0.4326(2) 0.3697(3) 0.94466(15) 0.0253(6) Uani 1 1 d .
C27 C 0.3612(2) 0.3713(3) 0.87900(14) 0.0232(6) Uani 1 1 d .
C28 C 0.3321(2) 0.4763(3) 0.84475(16) 0.0300(7) Uani 1 1 d .
H28 H 0.3580 0.5473 0.8652 0.036 Uiso 1 1 calc R
C29 C 0.2658(2) 0.4758(3) 0.78128(16) 0.0307(7) Uani 1 1 d .
H29 H 0.2459 0.5473 0.7584 0.037 Uiso 1 1 calc R
C30 C 0.2270(2) 0.3734(2) 0.74952(15) 0.0252(6) Uani 1 1 d .
H30 H 0.1818 0.3746 0.7053 0.030 Uiso 1 1 calc R
C31 C 0.2556(2) 0.2698(2) 0.78344(14) 0.0220(6) Uani 1 1 d .
C32 C 0.3219(2) 0.2686(3) 0.84870(14) 0.0221(6) Uani 1 1 d .
H32 H 0.3400 0.1973 0.8723 0.027 Uiso 1 1 calc R
C34 C 0.1609(2) 0.1514(2) 0.69042(14) 0.0222(6) Uani 1 1 d .
H34A H 0.1086 0.2130 0.6873 0.027 Uiso 1 1 calc R
H34B H 0.1251 0.0762 0.6894 0.027 Uiso 1 1 calc R
C35 C 0.21956(19) 0.1594(2) 0.62303(14) 0.0200(5) Uani 1 1 d .
H35 H 0.2558 0.2352 0.6221 0.024 Uiso 1 1 calc R
C37 C 0.1016(2) 0.2461(2) 0.52912(15) 0.0221(6) Uani 1 1 d .
C41 C -0.0635(2) 0.3017(2) 0.36668(15) 0.0255(6) Uani 1 1 d .
C43 C -0.0070(2) 0.2015(2) 0.33735(15) 0.0234(6) Uani 1 1 d .
C44 C -0.0043(2) 0.2027(3) 0.25480(16) 0.0324(7) Uani 1 1 d .
H44A H -0.0739 0.1978 0.2302 0.049 Uiso 1 1 calc GR
H44B H 0.0353 0.1365 0.2403 0.049 Uiso 1 1 calc GR
H44C H 0.0275 0.2745 0.2404 0.049 Uiso 1 1 calc GR
C45 C -0.0563(2) 0.0943(3) 0.36936(15) 0.0251(6) Uani 1 1 d .
H45A H -0.0290 0.0221 0.3501 0.030 Uiso 1 1 calc R
H45B H -0.1313 0.0953 0.3572 0.030 Uiso 1 1 calc R
C46 C -0.0270(2) 0.1047(3) 0.45340(15) 0.0257(6) Uani 1 1 d .
H46A H -0.0880 0.1128 0.4800 0.031 Uiso 1 1 calc R
H46B H 0.0133 0.0372 0.4731 0.031 Uiso 1 1 calc R
C47 C 0.0952(2) 0.2108(2) 0.38856(15) 0.0223(6) Uani 1 1 d .
C48 C 0.1557(2) 0.3204(3) 0.37729(16) 0.0299(7) Uani 1 1 d .
H48A H 0.1134 0.3882 0.3845 0.045 Uiso 1 1 calc GR
H48B H 0.1757 0.3213 0.3272 0.045 Uiso 1 1 calc GR
H48C H 0.2168 0.3222 0.4129 0.045 Uiso 1 1 calc GR
C49 C 0.1640(2) 0.1057(3) 0.38501(16) 0.0267(6) Uani 1 1 d .
H49A H 0.2236 0.1137 0.4217 0.040 Uiso 1 1 calc GR
H49B H 0.1864 0.1001 0.3357 0.040 Uiso 1 1 calc GR
H49C H 0.1262 0.0357 0.3953 0.040 Uiso 1 1 calc GR
C50 C 0.0373(2) 0.2155(2) 0.45838(15) 0.0213(5) Uani 1 1 d .
C51 C 0.2926(2) 0.0595(2) 0.61309(14) 0.0197(6) Uani 1 1 d .
H51 H 0.2529 -0.0132 0.6020 0.024 Uiso 1 1 calc R
C53 C 0.3718(2) 0.0081(2) 0.50652(15) 0.0200(6) Uani 1 1 d .
C56 C 0.4873(2) 0.2106(2) 0.39168(14) 0.0219(6) Uani 1 1 d .
C58 C 0.5706(2) 0.1209(2) 0.40000(15) 0.0214(6) Uani 1 1 d .
C59 C 0.6759(2) 0.1651(3) 0.39088(16) 0.0278(6) Uani 1 1 d .
H59A H 0.6771 0.1952 0.3409 0.042 Uiso 1 1 calc GR
H59B H 0.7252 0.1018 0.3993 0.042 Uiso 1 1 calc GR
H59C H 0.6939 0.2269 0.4266 0.042 Uiso 1 1 calc GR
C60 C 0.5276(2) 0.0264(2) 0.34443(15) 0.0247(6) Uani 1 1 d .
H60A H 0.5788 -0.0348 0.3394 0.030 Uiso 1 1 calc R
H60B H 0.5065 0.0602 0.2953 0.030 Uiso 1 1 calc R
C61 C 0.4341(2) -0.0223(2) 0.37962(15) 0.0233(6) Uani 1 1 d .
H61A H 0.3700 -0.0107 0.3470 0.028 Uiso 1 1 calc R
H61B H 0.4425 -0.1055 0.3914 0.028 Uiso 1 1 calc R
C62 C 0.55201(19) 0.0666(2) 0.47553(15) 0.0204(6) Uani 1 1 d .
C63 C 0.6098(2) -0.0452(3) 0.49378(17) 0.0289(6) Uani 1 1 d .
H63A H 0.5879 -0.0787 0.5387 0.043 Uiso 1 1 calc GR
H63B H 0.6831 -0.0291 0.5014 0.043 Uiso 1 1 calc GR
H63C H 0.5957 -0.0998 0.4529 0.043 Uiso 1 1 calc GR
C64 C 0.5728(2) 0.1509(3) 0.53983(15) 0.0252(6) Uani 1 1 d .
H64A H 0.5297 0.2194 0.5307 0.038 Uiso 1 1 calc GR
H64B H 0.6447 0.1739 0.5447 0.038 Uiso 1 1 calc GR
H64C H 0.5574 0.1133 0.5854 0.038 Uiso 1 1 calc GR
C65 C 0.4367(2) 0.0509(2) 0.44924(15) 0.0190(5) Uani 1 1 d .
O2 O 0.42594(14) 0.14691(16) 0.68873(10) 0.0232(4) Uani 1 1 d .
O33 O 0.22360(14) 0.16195(16) 0.75883(10) 0.0232(4) Uani 1 1 d .
O36 O 0.14325(13) 0.14832(15) 0.55928(9) 0.0207(4) Uani 1 1 d .
O38 O 0.11757(16) 0.34124(17) 0.55308(11) 0.0313(5) Uani 1 1 d .
O40 O -0.03511(14) 0.30975(17) 0.44072(10) 0.0259(4) Uani 1 1 d .
O42 O -0.12605(16) 0.36639(19) 0.33572(11) 0.0354(5) Uani 1 1 d .
O52 O 0.34303(13) 0.09337(15) 0.54905(9) 0.0200(4) Uani 1 1 d .
O54 O 0.35310(15) -0.09255(16) 0.51397(11) 0.0286(5) Uani 1 1 d .
O55 O 0.40643(13) 0.16742(15) 0.42439(10) 0.0204(4) Uani 1 1 d .
O57 O 0.48170(15) 0.30236(17) 0.36040(11) 0.0273(4) Uani 1 1 d .
C01W C -0.1037(3) 0.3332(3) 0.7442(2) 0.0509(9) Uani 1 1 d .
H01A H -0.1720 0.3694 0.7418 0.061 Uiso 1 1 calc R
H01B H -0.0566 0.3784 0.7791 0.061 Uiso 1 1 calc R
C67 C -0.1373(3) 0.2759(3) 0.6208(2) 0.0410(8) Uani 1 1 d .
H67 H -0.1739 0.3105 0.5788 0.049 Uiso 1 1 calc R
C68 C -0.1439(3) 0.1504(3) 0.6408(2) 0.0419(8) Uani 1 1 d .
H68A H -0.0766 0.1134 0.6393 0.050 Uiso 1 1 calc R
H68B H -0.1935 0.1109 0.6046 0.050 Uiso 1 1 calc R
C69 C -0.1770(3) 0.1374(3) 0.7173(2) 0.0561(11) Uani 1 1 d .
H69A H -0.2488 0.1624 0.7168 0.067 Uiso 1 1 calc R
H69B H -0.1725 0.0552 0.7323 0.067 Uiso 1 1 calc R
C70 C -0.1096(3) 0.2100(4) 0.7718(2) 0.0568(10) Uani 1 1 d .
H70A H -0.0404 0.1762 0.7789 0.068 Uiso 1 1 calc R
H70B H -0.1375 0.2099 0.8200 0.068 Uiso 1 1 calc R
O66 O -0.06900(17) 0.3359(2) 0.67328(13) 0.0408(5) Uani 1 1 d .
C72 C 1.0082(5) 1.0552(7) 0.9486(4) 0.105(2) Uani 1 1 d .
H72 H 1.0515 1.0997 0.9213 0.126 Uiso 1 1 calc R
C73 C 1.0340(4) 0.9374(5) 0.9786(3) 0.0805(16) Uani 1 1 d .
H73A H 0.9845 0.8805 0.9555 0.097 Uiso 1 1 calc R
H73B H 1.1028 0.9150 0.9669 0.097 Uiso 1 1 calc R
C74 C 1.0314(4) 0.9368(5) 1.0600(3) 0.0753(14) Uani 1 1 d .
H74A H 1.0885 0.9839 1.0837 0.090 Uiso 1 1 calc R
H74B H 1.0401 0.8568 1.0787 0.090 Uiso 1 1 calc R
C75 C 0.9314(4) 0.9852(5) 1.0798(3) 0.0730(14) Uani 1 1 d .
H75A H 0.8758 0.9303 1.0639 0.088 Uiso 1 1 calc R
H75B H 0.9348 0.9937 1.1340 0.088 Uiso 1 1 calc R
C76 C 0.9080(6) 1.1004(5) 1.0440(3) 0.103(2) Uani 1 1 d .
H76A H 0.8395 1.1264 1.0542 0.124 Uiso 1 1 calc R
H76B H 0.9583 1.1583 1.0649 0.124 Uiso 1 1 calc R
O71 O 0.9112(3) 1.0923(4) 0.9658(2) 0.1007(13) Uani 1 1 d .

loop_
_atom_site_aniso_label
_atom_site_aniso_U_11
_atom_site_aniso_U_22
_atom_site_aniso_U_33
_atom_site_aniso_U_23
_atom_site_aniso_U_13
_atom_site_aniso_U_12
C1 0.0218(13) 0.0180(13) 0.0222(13) 0.0021(10) 0.0005(11) -0.0009(11)
C3 0.0200(13) 0.0229(13) 0.0200(13) 0.0010(11) 0.0001(10) 0.0021(11)
C4 0.0278(15) 0.0196(14) 0.0305(15) 0.0017(12) -0.0020(12) 0.0009(11)
C5 0.0409(18) 0.0266(16) 0.0332(17) 0.0084(13) -0.0099(14) -0.0005(13)
C6 0.0358(17) 0.0297(16) 0.0301(16) 0.0029(13) -0.0097(13) -0.0018(13)
C7 0.0250(14) 0.0234(15) 0.0253(14) -0.0017(11) 0.0032(11) 0.0006(11)
C8 0.0238(14) 0.0229(14) 0.0209(13) 0.0016(11) 0.0031(11) 0.0018(11)
C9 0.0277(14) 0.0278(17) 0.0211(14) -0.0005(11) 0.0001(11) 0.0014(12)
C10 0.0271(15) 0.0274(16) 0.0222(14) -0.0012(12) 0.0031(11) 0.0005(12)
C11 0.0218(13) 0.0229(15) 0.0278(15) -0.0016(11) 0.0024(11) -0.0020(11)
C12 0.0361(16) 0.0299(16) 0.0264(15) 0.0003(13) 0.0089(12) 0.0001(13)
C13 0.0463(19) 0.0263(16) 0.0388(18) 0.0044(13) 0.0171(15) -0.0011(14)
C14 0.0359(17) 0.0245(16) 0.0444(18) -0.0052(14) 0.0131(14) -0.0075(13)
C15 0.0315(16) 0.0278(16) 0.0310(15) -0.0062(13) 0.0052(12) -0.0051(13)
C16 0.0222(13) 0.0240(14) 0.0283(14) -0.0003(12) 0.0039(11) -0.0014(11)
C17 0.0250(14) 0.0258(15) 0.0259(15) -0.0037(12) -0.0006(11) -0.0015(11)
C18 0.0252(14) 0.0280(15) 0.0238(15) -0.0041(13) -0.0024(12) -0.0028(12)
C19 0.0263(14) 0.0227(14) 0.0216(14) -0.0023(11) -0.0002(11) 0.0002(11)
C20 0.0254(14) 0.0260(15) 0.0262(15) -0.0064(12) -0.0016(11) 0.0006(12)
C21 0.0316(15) 0.0253(15) 0.0207(14) -0.0012(11) -0.0036(11) 0.0048(12)
C22 0.0366(16) 0.0227(14) 0.0235(14) 0.0016(12) -0.0004(12) 0.0007(12)
C23 0.0287(15) 0.0234(15) 0.0246(14) -0.0010(12) -0.0023(11) -0.0034(12)
C24 0.0252(14) 0.0217(14) 0.0197(13) -0.0031(11) -0.0029(11) 0.0013(11)
C25 0.0272(14) 0.0242(15) 0.0243(14) 0.0004(12) 0.0021(11) -0.0022(12)
C26 0.0273(14) 0.0266(15) 0.0221(14) 0.0004(12) 0.0025(12) -0.0020(12)
C27 0.0230(13) 0.0262(15) 0.0200(13) 0.0012(12) 0.0006(11) -0.0012(11)
C28 0.0383(17) 0.0233(15) 0.0267(16) 0.0000(12) -0.0036(13) -0.0053(13)
C29 0.0415(18) 0.0218(15) 0.0269(15) 0.0043(12) -0.0048(13) 0.0013(13)
C30 0.0280(14) 0.0258(15) 0.0203(13) 0.0020(12) -0.0046(11) 0.0014(12)
C31 0.0233(13) 0.0225(14) 0.0204(13) -0.0023(11) 0.0031(11) -0.0008(11)
C32 0.0223(13) 0.0247(14) 0.0195(13) 0.0031(11) 0.0025(10) 0.0022(11)
C34 0.0226(13) 0.0228(14) 0.0207(13) -0.0040(11) -0.0007(11) -0.0010(11)
C35 0.0198(12) 0.0212(13) 0.0181(12) -0.0007(11) -0.0024(10) 0.0005(11)
C37 0.0232(14) 0.0195(14) 0.0235(14) -0.0009(11) 0.0015(11) 0.0027(11)
C41 0.0257(14) 0.0251(15) 0.0239(14) -0.0030(12) -0.0050(11) 0.0032(12)
C43 0.0206(13) 0.0251(14) 0.0230(14) -0.0031(11) -0.0037(11) 0.0017(11)
C44 0.0322(16) 0.0387(18) 0.0252(15) -0.0057(13) -0.0017(12) 0.0005(14)
C45 0.0176(13) 0.0283(15) 0.0285(15) -0.0057(12) -0.0017(11) -0.0021(11)
C46 0.0218(14) 0.0268(15) 0.0281(15) -0.0025(12) 0.0007(11) -0.0028(12)
C47 0.0206(13) 0.0222(14) 0.0234(13) -0.0032(11) -0.0007(11) -0.0003(11)
C48 0.0329(16) 0.0285(16) 0.0282(15) -0.0009(12) 0.0028(12) -0.0063(13)
C49 0.0206(14) 0.0291(15) 0.0300(15) -0.0041(12) 0.0006(11) 0.0036(12)
C50 0.0198(13) 0.0199(13) 0.0231(13) -0.0006(11) -0.0026(10) 0.0042(11)
C51 0.0246(14) 0.0176(13) 0.0174(13) -0.0013(10) 0.0045(11) -0.0006(11)
C53 0.0188(13) 0.0183(14) 0.0220(13) -0.0006(11) -0.0019(10) 0.0014(10)
C56 0.0230(13) 0.0229(14) 0.0193(13) -0.0036(11) 0.0002(10) -0.0055(11)
C58 0.0215(13) 0.0211(14) 0.0218(13) -0.0024(11) 0.0035(10) -0.0015(11)
C59 0.0260(14) 0.0291(16) 0.0288(15) 0.0015(13) 0.0050(12) -0.0030(12)
C60 0.0275(15) 0.0231(15) 0.0244(14) -0.0040(11) 0.0066(12) -0.0038(11)
C61 0.0238(14) 0.0237(15) 0.0228(14) -0.0051(11) 0.0040(11) -0.0026(11)
C62 0.0178(13) 0.0188(13) 0.0242(14) -0.0004(11) 0.0009(11) -0.0006(10)
C63 0.0217(14) 0.0284(16) 0.0363(16) 0.0027(13) 0.0024(12) 0.0020(12)
C64 0.0233(14) 0.0272(15) 0.0242(14) -0.0023(12) -0.0010(11) -0.0040(12)
C65 0.0205(13) 0.0135(12) 0.0230(14) 0.0015(10) 0.0030(11) 0.0016(10)
O2 0.0256(9) 0.0190(9) 0.0236(9) 0.0032(8) -0.0034(8) -0.0028(8)
O33 0.0304(10) 0.0197(9) 0.0187(9) -0.0018(8) -0.0014(8) -0.0005(8)
O36 0.0232(9) 0.0189(9) 0.0183(9) -0.0005(7) -0.0051(7) 0.0010(8)
O38 0.0371(11) 0.0222(11) 0.0320(11) -0.0069(9) -0.0083(9) 0.0047(9)
O40 0.0269(10) 0.0249(10) 0.0245(10) -0.0033(8) -0.0041(8) 0.0091(8)
O42 0.0357(11) 0.0346(12) 0.0330(11) -0.0028(10) -0.0097(9) 0.0126(10)
O52 0.0226(9) 0.0184(9) 0.0197(9) -0.0009(7) 0.0050(7) -0.0009(7)
O54 0.0366(11) 0.0186(11) 0.0322(11) -0.0009(8) 0.0116(9) -0.0017(8)
O55 0.0204(9) 0.0175(9) 0.0233(9) 0.0031(7) 0.0021(7) 0.0006(7)
O57 0.0311(10) 0.0236(11) 0.0268(10) 0.0062(8) 0.0014(8) -0.0040(8)
C01W 0.064(2) 0.048(2) 0.043(2) -0.0086(17) 0.0156(18) -0.0063(19)
C67 0.0433(19) 0.0368(19) 0.0407(19) -0.0014(15) -0.0061(15) 0.0039(15)
C68 0.0330(17) 0.0329(18) 0.059(2) -0.0083(17) 0.0002(15) -0.0010(14)
C69 0.051(2) 0.038(2) 0.084(3) 0.007(2) 0.029(2) -0.0058(17)
C70 0.066(3) 0.061(3) 0.045(2) 0.010(2) 0.0172(19) -0.003(2)
O66 0.0441(13) 0.0368(13) 0.0429(13) -0.0047(10) 0.0104(10) -0.0065(10)
C72 0.071(4) 0.129(5) 0.116(5) 0.065(4) 0.012(3) -0.012(4)
C73 0.055(3) 0.116(5) 0.070(3) 0.025(3) 0.001(2) -0.006(3)
C74 0.069(3) 0.092(4) 0.062(3) 0.015(3) -0.005(2) -0.016(3)
C75 0.083(3) 0.071(3) 0.062(3) -0.006(2) -0.003(3) -0.021(3)
C76 0.156(6) 0.074(4) 0.073(4) -0.021(3) -0.023(4) -0.002(4)
O71 0.116(3) 0.094(3) 0.085(3) 0.018(2) -0.022(2) 0.003(2)

loop_
_atom_type_symbol
_atom_type_description
_atom_type_scat_dispersion_real
_atom_type_scat_dispersion_imag
_atom_type_scat_source
C C 0.0181 0.0091 'International Tables Vol C Tables 4.2.6.8 and 6.1.1.4'
H H 0.0000 0.0000 'International Tables Vol C Tables 4.2.6.8 and 6.1.1.4'
O O 0.0492 0.0322 'International Tables Vol C Tables 4.2.6.8 and 6.1.1.4'

loop_
_geom_angle_atom_site_label_1
_geom_angle_atom_site_label_2
_geom_angle_atom_site_label_3
_geom_angle
H1A C1 H1B 108.7
C51 C1 H1A 110.5
C51 C1 H1B 110.5
O2 C1 H1A 110.5
O2 C1 H1B 110.5
O2 C1 C51 106.1(2)
C8 C3 C4 120.8(2)
O2 C3 C4 125.3(2)
O2 C3 C8 113.8(2)
C3 C4 H4 120.9
C3 C4 C5 118.1(3)
C5 C4 H4 120.9
C4 C5 H5 119.1
C6 C5 C4 121.7(3)
C6 C5 H5 119.1
C5 C6 H6 120.3
C5 C6 C7 119.4(3)
C7 C6 H6 120.3
C6 C7 C9 122.2(3)
C8 C7 C6 119.3(3)
C8 C7 C9 118.4(3)
C3 C8 C7 120.6(3)
C3 C8 H8 119.7
C7 C8 H8 119.7
C10 C9 C7 176.1(3)
C9 C10 C11 173.1(3)
C12 C11 C10 122.4(3)
C12 C11 C16 119.1(3)
C16 C11 C10 118.5(3)
C11 C12 H12 119.9
C13 C12 C11 120.3(3)
C13 C12 H12 119.9
C12 C13 H13 119.6
C12 C13 C14 120.8(3)
C14 C13 H13 119.6
C13 C14 H14 120.2
C15 C14 C13 119.5(3)
C15 C14 H14 120.2
C14 C15 H15 119.5
C14 C15 C16 121.1(3)
C16 C15 H15 119.5
C11 C16 C17 118.9(3)
C15 C16 C11 119.1(3)
C15 C16 C17 121.8(3)
C18 C17 C16 174.5(3)
C17 C18 C19 178.9(3)
C20 C19 C18 119.5(3)
C20 C19 C24 119.5(3)
C24 C19 C18 121.0(2)
C19 C20 H20 119.8
C21 C20 C19 120.3(3)
C21 C20 H20 119.8
C20 C21 H21 119.9
C20 C21 C22 120.2(3)
C22 C21 H21 119.9
C21 C22 H22 119.9
C21 C22 C23 120.2(3)
C23 C22 H22 119.9
C22 C23 H23 119.7
C22 C23 C24 120.6(3)
C24 C23 H23 119.7
C19 C24 C25 122.1(3)
C23 C24 C19 119.2(2)
C23 C24 C25 118.8(3)
C26 C25 C24 174.1(3)
C25 C26 C27 178.7(3)
C28 C27 C26 120.3(3)
C32 C27 C26 120.2(3)
C32 C27 C28 119.5(2)
C27 C28 H28 120.3
C29 C28 C27 119.4(3)
C29 C28 H28 120.3
C28 C29 H29 119.1
C28 C29 C30 121.8(3)
C30 C29 H29 119.1
C29 C30 H30 120.6
C31 C30 C29 118.8(2)
C31 C30 H30 120.6
C30 C31 C32 120.3(2)
O33 C31 C30 125.5(2)
O33 C31 C32 114.2(2)
C27 C32 C31 120.2(3)
C27 C32 H32 119.9
C31 C32 H32 119.9
H34A C34 H34B 107.7
C35 C34 H34A 108.8
C35 C34 H34B 108.8
O33 C34 H34A 108.8
O33 C34 H34B 108.8
O33 C34 C35 113.8(2)
C34 C35 H35 110.7
C34 C35 C51 115.6(2)
C51 C35 H35 110.7
O36 C35 C34 105.7(2)
O36 C35 H35 110.7
O36 C35 C51 103.2(2)
O36 C37 C50 108.6(2)
O38 C37 C50 126.1(2)
O38 C37 O36 125.2(2)
O40 C41 C43 108.1(2)
O42 C41 C43 130.5(3)
O42 C41 O40 121.3(3)
C41 C43 C44 114.5(2)
C41 C43 C45 103.7(2)
C41 C43 C47 99.4(2)
C44 C43 C45 116.2(2)
C44 C43 C47 118.9(2)
C45 C43 C47 101.6(2)
C43 C44 H44A 109.5
C43 C44 H44B 109.5
C43 C44 H44C 109.5
H44A C44 H44B 109.5
H44A C44 H44C 109.5
H44B C44 H44C 109.5
C43 C45 H45A 110.9
C43 C45 H45B 110.9
C43 C45 C46 104.1(2)
H45A C45 H45B 109.0
C46 C45 H45A 110.9
C46 C45 H45B 110.9
C45 C46 H46A 111.5
C45 C46 H46B 111.5
H46A C46 H46B 109.3
C50 C46 C45 101.5(2)
C50 C46 H46A 111.5
C50 C46 H46B 111.5
C48 C47 C43 114.1(2)
C48 C47 C50 113.1(2)
C49 C47 C43 113.6(2)
C49 C47 C48 109.6(2)
C49 C47 C50 114.3(2)
C50 C47 C43 91.3(2)
C47 C48 H48A 109.5
C47 C48 H48B 109.5
C47 C48 H48C 109.5
H48A C48 H48B 109.5
H48A C48 H48C 109.5
H48B C48 H48C 109.5
C47 C49 H49A 109.5
C47 C49 H49B 109.5
C47 C49 H49C 109.5
H49A C49 H49B 109.5
H49A C49 H49C 109.5
H49B C49 H49C 109.5
C37 C50 C46 120.1(2)
C37 C50 C47 115.4(2)
C46 C50 C47 103.9(2)
O40 C50 C37 107.9(2)
O40 C50 C46 105.4(2)
O40 C50 C47 102.3(2)
C1 C51 C35 115.1(2)
C1 C51 H51 109.7
C35 C51 H51 109.7
O52 C51 C1 108.4(2)
O52 C51 C35 103.9(2)
O52 C51 H51 109.7
O52 C53 C65 112.4(2)
O54 C53 C65 122.5(2)
O54 C53 O52 125.1(2)
O55 C56 C58 107.4(2)
O57 C56 C58 131.4(2)
O57 C56 O55 121.2(2)
C56 C58 C60 102.0(2)
C56 C58 C62 100.5(2)
C59 C58 C56 115.3(2)
C59 C58 C60 116.1(2)
C59 C58 C62 118.1(2)
C60 C58 C62 102.3(2)
C58 C59 H59A 109.5
C58 C59 H59B 109.5
C58 C59 H59C 109.5
H59A C59 H59B 109.5
H59A C59 H59C 109.5
H59B C59 H59C 109.5
C58 C60 H60A 111.1
C58 C60 H60B 111.1
C58 C60 C61 103.5(2)
H60A C60 H60B 109.0
C61 C60 H60A 111.1
C61 C60 H60B 111.1
C60 C61 H61A 111.5
C60 C61 H61B 111.5
H61A C61 H61B 109.3
C65 C61 C60 101.4(2)
C65 C61 H61A 111.5
C65 C61 H61B 111.5
C63 C62 C58 114.4(2)
C63 C62 C64 109.3(2)
C63 C62 C65 114.8(2)
C64 C62 C58 113.0(2)
C64 C62 C65 113.5(2)
C65 C62 C58 91.01(19)
C62 C63 H63A 109.5
C62 C63 H63B 109.5
C62 C63 H63C 109.5
H63A C63 H63B 109.5
H63A C63 H63C 109.5
H63B C63 H63C 109.5
C62 C64 H64A 109.5
C62 C64 H64B 109.5
C62 C64 H64C 109.5
H64A C64 H64B 109.5
H64A C64 H64C 109.5
H64B C64 H64C 109.5
C53 C65 C61 115.7(2)
C53 C65 C62 115.8(2)
C61 C65 C62 104.7(2)
O55 C65 C53 111.2(2)
O55 C65 C61 105.8(2)
O55 C65 C62 102.27(19)
C3 O2 C1 118.5(2)
C31 O33 C34 119.4(2)
C37 O36 C35 117.8(2)
C41 O40 C50 105.6(2)
C53 O52 C51 116.8(2)
C56 O55 C65 105.73(19)
H01A C01W H01B 108.0
C70 C01W H01A 109.5
C70 C01W H01B 109.5
O66 C01W H01A 109.5
O66 C01W H01B 109.5
O66 C01W C70 110.9(3)
C68 C67 H67 124.5
O66 C67 H67 124.5
O66 C67 C68 110.9(3)
C67 C68 H68A 109.5
C67 C68 H68B 109.5
C67 C68 C69 110.5(3)
H68A C68 H68B 108.1
C69 C68 H68A 109.5
C69 C68 H68B 109.5
C68 C69 H69A 109.7
C68 C69 H69B 109.7
H69A C69 H69B 108.2
C70 C69 C68 110.0(3)
C70 C69 H69A 109.7
C70 C69 H69B 109.7
C01W C70 H70A 109.6
C01W C70 H70B 109.6
C69 C70 C01W 110.5(3)
C69 C70 H70A 109.6
C69 C70 H70B 109.6
H70A C70 H70B 108.1
C01W O66 C67 111.0(3)
C73 C72 H72 124.2
O71 C72 H72 124.2
O71 C72 C73 111.7(4)
C72 C73 H73A 109.7
C72 C73 H73B 109.7
H73A C73 H73B 108.2
C74 C73 C72 109.9(6)
C74 C73 H73A 109.7
C74 C73 H73B 109.7
C73 C74 H74A 109.5
C73 C74 H74B 109.5
C73 C74 C75 110.7(4)
H74A C74 H74B 108.1
C75 C74 H74A 109.5
C75 C74 H74B 109.5
C74 C75 H75A 109.3
C74 C75 H75B 109.3
H75A C75 H75B 108.0
C76 C75 C74 111.5(5)
C76 C75 H75A 109.3
C76 C75 H75B 109.3
C75 C76 H76A 109.6
C75 C76 H76B 109.6
H76A C76 H76B 108.1
O71 C76 C75 110.3(5)
O71 C76 H76A 109.6
O71 C76 H76B 109.6
C72 O71 C76 111.5(5)

loop_
_geom_bond_atom_site_label_1
_geom_bond_atom_site_label_2
_geom_bond_distance
C1 H1A 0.9900
C1 H1B 0.9900
C1 C51 1.503(4)
C1 O2 1.432(3)
C3 C4 1.385(4)
C3 C8 1.384(4)
C3 O2 1.373(3)
C4 H4 0.9500
C4 C5 1.398(4)
C5 H5 0.9500
C5 C6 1.379(4)
C6 H6 0.9500
C6 C7 1.400(4)
C7 C8 1.387(4)
C7 C9 1.431(4)
C8 H8 0.9500
C9 C10 1.201(4)
C10 C11 1.437(4)
C11 C12 1.395(4)
C11 C16 1.415(4)
C12 H12 0.9500
C12 C13 1.383(4)
C13 H13 0.9500
C13 C14 1.386(5)
C14 H14 0.9500
C14 C15 1.377(4)
C15 H15 0.9500
C15 C16 1.397(4)
C16 C17 1.424(4)
C17 C18 1.208(4)
C18 C19 1.431(4)
C19 C20 1.401(4)
C19 C24 1.412(4)
C20 H20 0.9500
C20 C21 1.387(4)
C21 H21 0.9500
C21 C22 1.387(4)
C22 H22 0.9500
C22 C23 1.388(4)
C23 H23 0.9500
C23 C24 1.397(4)
C24 C25 1.434(4)
C25 C26 1.204(4)
C26 C27 1.442(4)
C27 C28 1.401(4)
C27 C32 1.387(4)
C28 H28 0.9500
C28 C29 1.374(4)
C29 H29 0.9500
C29 C30 1.393(4)
C30 H30 0.9500
C30 C31 1.382(4)
C31 C32 1.400(4)
C31 O33 1.377(3)
C32 H32 0.9500
C34 H34A 0.9900
C34 H34B 0.9900
C34 C35 1.527(4)
C34 O33 1.427(3)
C35 H35 1.0000
C35 C51 1.529(4)
C35 O36 1.460(3)
C37 C50 1.508(4)
C37 O36 1.348(3)
C37 O38 1.195(3)
C41 C43 1.508(4)
C41 O40 1.367(3)
C41 O42 1.208(3)
C43 C44 1.512(4)
C43 C45 1.545(4)
C43 C47 1.560(4)
C44 H44A 0.9800
C44 H44B 0.9800
C44 H44C 0.9800
C45 H45A 0.9900
C45 H45B 0.9900
C45 C46 1.546(4)
C46 H46A 0.9900
C46 H46B 0.9900
C46 C50 1.536(4)
C47 C48 1.525(4)
C47 C49 1.523(4)
C47 C50 1.558(4)
C48 H48A 0.9800
C48 H48B 0.9800
C48 H48C 0.9800
C49 H49A 0.9800
C49 H49B 0.9800
C49 H49C 0.9800
C50 O40 1.463(3)
C51 H51 1.0000
C51 O52 1.462(3)
C53 C65 1.507(4)
C53 O52 1.336(3)
C53 O54 1.202(3)
C56 C58 1.508(4)
C56 O55 1.373(3)
C56 O57 1.204(3)
C58 C59 1.508(4)
C58 C60 1.556(4)
C58 C62 1.559(4)
C59 H59A 0.9800
C59 H59B 0.9800
C59 H59C 0.9800
C60 H60A 0.9900
C60 H60B 0.9900
C60 C61 1.559(4)
C61 H61A 0.9900
C61 H61B 0.9900
C61 C65 1.525(4)
C62 C63 1.521(4)
C62 C64 1.528(4)
C62 C65 1.556(4)
C63 H63A 0.9800
C63 H63B 0.9800
C63 H63C 0.9800
C64 H64A 0.9800
C64 H64B 0.9800
C64 H64C 0.9800
C65 O55 1.464(3)
C01W H01A 0.9900
C01W H01B 0.9900
C01W C70 1.517(6)
C01W O66 1.421(4)
C67 H67 0.9500
C67 C68 1.502(5)
C67 O66 1.423(4)
C68 H68A 0.9900
C68 H68B 0.9900
C68 C69 1.515(5)
C69 H69A 0.9900
C69 H69B 0.9900
C69 C70 1.515(6)
C70 H70A 0.9900
C70 H70B 0.9900
C72 H72 0.9500
C72 C73 1.494(9)
C72 O71 1.419(7)
C73 H73A 0.9900
C73 H73B 0.9900
C73 C74 1.490(7)
C74 H74A 0.9900
C74 H74B 0.9900
C74 C75 1.514(7)
C75 H75A 0.9900
C75 H75B 0.9900
C75 C76 1.503(8)
C76 H76A 0.9900
C76 H76B 0.9900
C76 O71 1.437(7)
